data_7063233
loop_
_publ_author_name
'Moussa, J.'
'Gontard, G.'

_publ_section_title
;
 Novel heteroleptic copper(i) complexes merging the chelating
 1,2-bis-diphenyldiphosphine and various L^X type coligands
;
_journal_issue 27
_journal_name_full 'New Journal of Chemistry'
_journal_page_first 12162
_journal_page_last 12165
_journal_paper_doi 10.1039/D3NJ05212E
_journal_volume 48
_journal_year 2024
_chemical_formula_moiety 'C37 H30 Cu N O2 P2'
_chemical_formula_sum 'C37 H30 Cu N O2 P2'
_chemical_formula_weight 646.10
_space_group_crystal_system monoclinic
_space_group_IT_number 14
_space_group_name_Hall '-P 2yn'
_space_group_name_H-M_alt 'P 1 21/n 1'
_atom_sites_solution_hydrogens geom
_atom_sites_solution_primary direct
_atom_sites_solution_secondary difmap
_audit_creation_method SHELXL-2013
_audit_update_record
;
2019-07-25 deposited with the CCDC.	2024-05-21 downloaded from the CCDC.
;
_cell_angle_alpha 90
_cell_angle_beta 94.867(1)
_cell_angle_gamma 90
_cell_formula_units_Z 4
_cell_length_a 8.3072(2)
_cell_length_b 18.5057(4)
_cell_length_c 19.9706(4)
_cell_measurement_reflns_used 8399
_cell_measurement_temperature 200(1)
_cell_measurement_theta_max 67.74
_cell_measurement_theta_min 4.78
_cell_volume 3059.02(12)
_computing_cell_refinement 'Bruker SAINT'
_computing_data_collection 'Bruker APEX2'
_computing_data_reduction 'Bruker SAINT'
_computing_molecular_graphics 'DIAMOND (Brandenburg, 2006)'
_computing_publication_material 'WinGX publication routines (Farrugia, 2012)'
_computing_structure_refinement 'SHELXL-2013 (Sheldrick, 2013)'
_computing_structure_solution 'SIR-97 (Altomare et al., 1999)'
_diffrn_ambient_temperature 200(1)
_diffrn_measured_fraction_theta_full 0.990
_diffrn_measured_fraction_theta_max 0.980
_diffrn_measurement_device_type 'Bruker APEX-II CCD'
_diffrn_measurement_method '\f and \w scans'
_diffrn_radiation_monochromator 'multi layer miror'
_diffrn_radiation_source 'microfocus sealed tube'
_diffrn_radiation_type CuK\a
_diffrn_radiation_wavelength 1.54178
_diffrn_reflns_av_R_equivalents 0.0318
_diffrn_reflns_av_unetI/netI 0.0275
_diffrn_reflns_Laue_measured_fraction_full 0.990
_diffrn_reflns_Laue_measured_fraction_max 0.980
_diffrn_reflns_limit_h_max 9
_diffrn_reflns_limit_h_min -10
_diffrn_reflns_limit_k_max 22
_diffrn_reflns_limit_k_min -22
_diffrn_reflns_limit_l_max 19
_diffrn_reflns_limit_l_min -23
_diffrn_reflns_number 26598
_diffrn_reflns_point_group_measured_fraction_full 0.990
_diffrn_reflns_point_group_measured_fraction_max 0.980
_diffrn_reflns_theta_full 67.679
_diffrn_reflns_theta_max 68.525
_diffrn_reflns_theta_min 3.261
_exptl_absorpt_coefficient_mu 2.270
_exptl_absorpt_correction_T_max 0.753
_exptl_absorpt_correction_T_min 0.682
_exptl_absorpt_correction_type multi-scan
_exptl_absorpt_process_details
;
SADABS, Bruker AXS Inc., Madison, 
Wisconsin, USA. 
;
_exptl_crystal_colour colorless
_exptl_crystal_density_diffrn 1.403
_exptl_crystal_density_method 'not measured'
_exptl_crystal_description needle
_exptl_crystal_F_000 1336
_exptl_crystal_size_max 0.15
_exptl_crystal_size_mid 0.03
_exptl_crystal_size_min 0.02
_refine_diff_density_max 0.291
_refine_diff_density_min -0.300
_refine_diff_density_rms 0.047
_refine_ls_extinction_method none
_refine_ls_goodness_of_fit_ref 1.020
_refine_ls_hydrogen_treatment constr
_refine_ls_matrix_type full
_refine_ls_number_parameters 389
_refine_ls_number_reflns 5504
_refine_ls_number_restraints 0
_refine_ls_restrained_S_all 1.020
_refine_ls_R_factor_all 0.0392
_refine_ls_R_factor_gt 0.0299
_refine_ls_shift/su_max 0.023
_refine_ls_shift/su_mean 0.000
_refine_ls_structure_factor_coef Fsqd
_refine_ls_weighting_details 'w=1/[\s^2^(Fo^2^)+(0.0363P)^2^+1.4383P] where P=(Fo^2^+2Fc^2^)/3'
_refine_ls_weighting_scheme calc
_refine_ls_wR_factor_gt 0.0725
_refine_ls_wR_factor_ref 0.0767
_reflns_number_gt 4645
_reflns_number_total 5504
_reflns_threshold_expression 'I > 2\s(I)'
_cod_data_source_file d3nj05212e2.cif
_cod_data_source_block jmy-14-2
_cod_depositor_comments 'Adding full bibliography for 7063232--7063233.cif.'
_cod_original_sg_symbol_H-M 'P 21/n'
_cod_database_code 7063233
_shelx_space_group_comment
;
The symmetry employed for this shelxl refinement is uniquely defined
by the following loop, which should always be used as a source of
symmetry information in preference to the above space-group names.
They are only intended as comments.
;
_shelxl_version_number 2013-4

loop_
_space_group_symop_operation_xyz
'x, y, z'
'-x+1/2, y+1/2, -z+1/2'
'-x, -y, -z'
'x-1/2, -y-1/2, z-1/2'

loop_
_atom_site_label
_atom_site_type_symbol
_atom_site_fract_x
_atom_site_fract_y
_atom_site_fract_z
_atom_site_U_iso_or_equiv
_atom_site_adp_type
_atom_site_occupancy
_atom_site_site_symmetry_order
_atom_site_calc_flag
_atom_site_refinement_flags_posn
_atom_site_refinement_flags_adp
_atom_site_refinement_flags_occupancy
_atom_site_disorder_assembly
_atom_site_disorder_group
Cu1 Cu 0.59934(3) 0.28780(2) 0.26811(2) 0.02409(9) Uani 1 1 d . . . . .
P1 P 0.50039(6) 0.31944(3) 0.16482(2) 0.02241(11) Uani 1 1 d . . . . .
P2 P 0.52111(5) 0.39416(2) 0.30900(2) 0.02080(11) Uani 1 1 d . . . . .
O1 O 0.49634(16) 0.20231(7) 0.31429(8) 0.0317(3) Uani 1 1 d . . . . .
O2 O 0.5658(2) 0.11996(9) 0.39352(8) 0.0495(4) Uani 1 1 d . . . . .
N1 N 0.80600(18) 0.23616(8) 0.30288(8) 0.0224(3) Uani 1 1 d . . . . .
C1 C 0.5965(2) 0.16607(10) 0.35195(10) 0.0295(5) Uani 1 1 d . . . . .
C2 C 0.7745(2) 0.17998(10) 0.34313(9) 0.0254(4) Uani 1 1 d . . . . .
C3 C 0.8943(3) 0.13627(12) 0.37250(11) 0.0393(5) Uani 1 1 d . . . . .
H3 H 0.8691 0.0984 0.4020 0.047 Uiso 1 1 calc R U . . .
C4 C 1.0521(3) 0.14838(14) 0.35834(12) 0.0460(6) Uani 1 1 d . . . . .
H4 H 1.1369 0.1184 0.3773 0.055 Uiso 1 1 calc R U . . .
C5 C 1.0841(2) 0.20447(13) 0.31647(11) 0.0387(5) Uani 1 1 d . . . . .
H5 H 1.1916 0.2127 0.3054 0.046 Uiso 1 1 calc R U . . .
C6 C 0.9601(2) 0.24921(11) 0.29030(10) 0.0288(4) Uani 1 1 d . . . . .
C7 C 0.9898(3) 0.31295(13) 0.24721(13) 0.0426(6) Uani 1 1 d . . . . .
H7A H 0.9854 0.2978 0.2001 0.064 Uiso 1 1 calc R U . . .
H7B H 1.0966 0.3332 0.2607 0.064 Uiso 1 1 calc R U . . .
H7C H 0.9069 0.3497 0.2525 0.064 Uiso 1 1 calc R U . . .
C8 C 0.3631(2) 0.39475(10) 0.17965(9) 0.0222(4) Uani 1 1 d . . . . .
C9 C 0.3733(2) 0.42838(10) 0.24303(9) 0.0227(4) Uani 1 1 d . . . . .
C10 C 0.2672(2) 0.48419(11) 0.25464(10) 0.0288(4) Uani 1 1 d . . . . .
H10 H 0.2732 0.5067 0.2975 0.035 Uiso 1 1 calc R U . . .
C11 C 0.1536(2) 0.50755(11) 0.20502(10) 0.0330(5) Uani 1 1 d . . . . .
H11 H 0.0832 0.5464 0.2135 0.040 Uiso 1 1 calc R U . . .
C12 C 0.1427(2) 0.47401(12) 0.14273(11) 0.0337(5) Uani 1 1 d . . . . .
H12 H 0.0640 0.4896 0.1085 0.040 Uiso 1 1 calc R U . . .
C13 C 0.2459(2) 0.41802(11) 0.13026(10) 0.0290(4) Uani 1 1 d . . . . .
H13 H 0.2369 0.3951 0.0875 0.035 Uiso 1 1 calc R U . . .
C14 C 0.3679(2) 0.25875(10) 0.11304(10) 0.0250(4) Uani 1 1 d . . . . .
C15 C 0.2758(2) 0.21036(11) 0.14700(11) 0.0306(4) Uani 1 1 d . . . . .
H15 H 0.2888 0.2081 0.1947 0.037 Uiso 1 1 calc R U . . .
C16 C 0.1653(3) 0.16540(11) 0.11161(12) 0.0383(5) Uani 1 1 d . . . . .
H16 H 0.1005 0.1335 0.1352 0.046 Uiso 1 1 calc R U . . .
C17 C 0.1492(3) 0.16691(12) 0.04249(12) 0.0421(6) Uani 1 1 d . . . . .
H17 H 0.0737 0.1359 0.0184 0.051 Uiso 1 1 calc R U . . .
C18 C 0.2426(3) 0.21339(13) 0.00824(12) 0.0428(6) Uani 1 1 d . . . . .
H18 H 0.2327 0.2137 -0.0395 0.051 Uiso 1 1 calc R U . . .
C19 C 0.3511(3) 0.25974(12) 0.04306(11) 0.0356(5) Uani 1 1 d . . . . .
H19 H 0.4140 0.2922 0.0192 0.043 Uiso 1 1 calc R U . . .
C20 C 0.6344(2) 0.35617(11) 0.10542(10) 0.0263(4) Uani 1 1 d . . . . .
C21 C 0.7480(3) 0.31004(12) 0.08151(12) 0.0401(5) Uani 1 1 d . . . . .
H21 H 0.7543 0.2614 0.0967 0.048 Uiso 1 1 calc R U . . .
C22 C 0.8523(3) 0.33401(14) 0.03572(12) 0.0456(6) Uani 1 1 d . . . . .
H22 H 0.9286 0.3016 0.0194 0.055 Uiso 1 1 calc R U . . .
C23 C 0.8458(3) 0.40401(14) 0.01390(12) 0.0436(6) Uani 1 1 d . . . . .
H23 H 0.9169 0.4203 -0.0178 0.052 Uiso 1 1 calc R U . . .
C24 C 0.7363(3) 0.45063(14) 0.03793(14) 0.0545(7) Uani 1 1 d . . . . .
H24 H 0.7330 0.4995 0.0234 0.065 Uiso 1 1 calc R U . . .
C25 C 0.6300(3) 0.42702(12) 0.08332(12) 0.0425(6) Uani 1 1 d . . . . .
H25 H 0.5538 0.4597 0.0993 0.051 Uiso 1 1 calc R U . . .
C26 C 0.6711(2) 0.46583(10) 0.32257(9) 0.0230(4) Uani 1 1 d . . . . .
C27 C 0.6550(3) 0.53517(12) 0.29628(11) 0.0363(5) Uani 1 1 d . . . . .
H27 H 0.5590 0.5485 0.2699 0.044 Uiso 1 1 calc R U . . .
C28 C 0.7786(3) 0.58509(13) 0.30852(12) 0.0452(6) Uani 1 1 d . . . . .
H28 H 0.7663 0.6327 0.2910 0.054 Uiso 1 1 calc R U . . .
C29 C 0.9184(3) 0.56610(14) 0.34567(12) 0.0437(6) Uani 1 1 d . . . . .
H29 H 1.0030 0.6004 0.3536 0.052 Uiso 1 1 calc R U . . .
C30 C 0.9361(3) 0.49758(14) 0.37146(13) 0.0455(6) Uani 1 1 d . . . . .
H30 H 1.0330 0.4845 0.3973 0.055 Uiso 1 1 calc R U . . .
C31 C 0.8136(2) 0.44757(12) 0.35993(11) 0.0351(5) Uani 1 1 d . . . . .
H31 H 0.8271 0.4002 0.3778 0.042 Uiso 1 1 calc R U . . .
C32 C 0.4074(2) 0.39732(10) 0.38345(9) 0.0242(4) Uani 1 1 d . . . . .
C33 C 0.3928(2) 0.45826(11) 0.42325(9) 0.0271(4) Uani 1 1 d . . . . .
H33 H 0.4487 0.5014 0.4138 0.032 Uiso 1 1 calc R U . . .
C34 C 0.2965(3) 0.45615(12) 0.47687(10) 0.0355(5) Uani 1 1 d . . . . .
H34 H 0.2876 0.4976 0.5043 0.043 Uiso 1 1 calc R U . . .
C35 C 0.2136(3) 0.39365(14) 0.49031(11) 0.0414(5) Uani 1 1 d . . . . .
H35 H 0.1464 0.3925 0.5265 0.050 Uiso 1 1 calc R U . . .
C36 C 0.2286(3) 0.33318(13) 0.45116(11) 0.0414(5) Uani 1 1 d . . . . .
H36 H 0.1710 0.2904 0.4602 0.050 Uiso 1 1 calc R U . . .
C37 C 0.3272(2) 0.33442(11) 0.39869(10) 0.0326(5) Uani 1 1 d . . . . .
H37 H 0.3401 0.2920 0.3729 0.039 Uiso 1 1 calc R U . . .

loop_
_atom_site_aniso_label
_atom_site_aniso_U_11
_atom_site_aniso_U_22
_atom_site_aniso_U_33
_atom_site_aniso_U_23
_atom_site_aniso_U_13
_atom_site_aniso_U_12
Cu1 0.02253(14) 0.02158(15) 0.02830(17) 0.00182(11) 0.00287(11) 0.00185(11)
P1 0.0241(2) 0.0215(2) 0.0219(3) -0.00263(19) 0.00388(18) 0.00060(18)
P2 0.0210(2) 0.0207(2) 0.0207(2) -0.00035(18) 0.00153(18) 0.00090(18)
O1 0.0240(7) 0.0263(7) 0.0460(9) 0.0019(6) 0.0094(6) -0.0050(6)
O2 0.0623(11) 0.0417(9) 0.0465(10) 0.0152(8) 0.0171(8) -0.0122(8)
N1 0.0202(7) 0.0236(8) 0.0239(8) -0.0023(6) 0.0037(6) -0.0005(6)
C1 0.0377(11) 0.0205(10) 0.0318(11) -0.0036(8) 0.0116(9) -0.0075(8)
C2 0.0317(10) 0.0223(9) 0.0227(10) -0.0027(8) 0.0042(8) 0.0004(8)
C3 0.0521(14) 0.0332(12) 0.0322(12) 0.0034(9) 0.0008(10) 0.0108(10)
C4 0.0391(13) 0.0552(15) 0.0417(14) -0.0066(12) -0.0086(10) 0.0210(11)
C5 0.0230(10) 0.0536(14) 0.0391(13) -0.0150(11) 0.0004(9) 0.0053(10)
C6 0.0225(9) 0.0350(11) 0.0294(11) -0.0102(9) 0.0047(8) -0.0034(8)
C7 0.0303(11) 0.0465(14) 0.0529(15) 0.0006(11) 0.0141(10) -0.0107(10)
C8 0.0223(9) 0.0221(9) 0.0226(10) 0.0012(8) 0.0046(7) -0.0008(7)
C9 0.0207(9) 0.0237(9) 0.0238(10) 0.0004(8) 0.0032(7) -0.0004(7)
C10 0.0314(10) 0.0313(11) 0.0238(10) -0.0038(8) 0.0026(8) 0.0058(8)
C11 0.0331(11) 0.0322(11) 0.0337(12) 0.0005(9) 0.0028(9) 0.0132(9)
C12 0.0317(11) 0.0376(12) 0.0308(12) 0.0051(9) -0.0033(9) 0.0084(9)
C13 0.0315(10) 0.0333(11) 0.0219(10) -0.0012(8) 0.0000(8) 0.0022(8)
C14 0.0252(9) 0.0215(9) 0.0286(11) -0.0040(8) 0.0033(8) 0.0032(8)
C15 0.0325(10) 0.0263(10) 0.0334(12) -0.0016(9) 0.0051(9) 0.0007(8)
C16 0.0359(11) 0.0277(11) 0.0513(15) -0.0006(10) 0.0038(10) -0.0062(9)
C17 0.0410(12) 0.0292(11) 0.0537(16) -0.0084(10) -0.0109(11) -0.0042(10)
C18 0.0553(14) 0.0412(13) 0.0303(12) -0.0093(10) -0.0069(10) -0.0043(11)
C19 0.0441(12) 0.0337(11) 0.0289(12) -0.0023(9) 0.0031(9) -0.0056(10)
C20 0.0263(9) 0.0294(10) 0.0235(10) -0.0060(8) 0.0046(8) -0.0040(8)
C21 0.0406(12) 0.0329(12) 0.0489(14) -0.0022(10) 0.0172(11) 0.0043(10)
C22 0.0407(12) 0.0500(15) 0.0495(15) -0.0145(12) 0.0233(11) -0.0006(11)
C23 0.0402(12) 0.0545(15) 0.0389(13) -0.0060(11) 0.0190(10) -0.0111(11)
C24 0.0620(16) 0.0393(14) 0.0669(18) 0.0101(12) 0.0325(14) -0.0024(12)
C25 0.0443(13) 0.0312(11) 0.0557(15) 0.0005(10) 0.0260(11) 0.0023(10)
C26 0.0236(9) 0.0262(10) 0.0196(10) -0.0023(8) 0.0048(7) -0.0020(8)
C27 0.0413(12) 0.0330(11) 0.0331(12) 0.0049(9) -0.0048(9) -0.0051(10)
C28 0.0643(16) 0.0337(12) 0.0373(13) 0.0081(10) 0.0032(12) -0.0176(11)
C29 0.0400(13) 0.0501(14) 0.0424(14) -0.0082(11) 0.0122(11) -0.0223(11)
C30 0.0252(11) 0.0577(16) 0.0521(15) -0.0061(12) -0.0043(10) -0.0052(10)
C31 0.0295(11) 0.0326(11) 0.0425(13) 0.0026(9) -0.0001(9) 0.0003(9)
C32 0.0227(9) 0.0290(10) 0.0203(10) 0.0013(8) -0.0012(7) 0.0011(8)
C33 0.0270(10) 0.0297(10) 0.0237(10) -0.0013(8) -0.0023(8) 0.0021(8)
C34 0.0347(11) 0.0457(13) 0.0257(11) -0.0090(9) 0.0009(9) 0.0075(10)
C35 0.0389(12) 0.0579(15) 0.0290(12) 0.0037(11) 0.0122(9) 0.0027(11)
C36 0.0423(12) 0.0453(13) 0.0384(13) 0.0069(11) 0.0131(10) -0.0089(10)
C37 0.0362(11) 0.0314(11) 0.0309(12) -0.0025(9) 0.0074(9) -0.0037(9)

loop_
_atom_type_symbol
_atom_type_description
_atom_type_scat_dispersion_real
_atom_type_scat_dispersion_imag
_atom_type_scat_source
C C 0.0181 0.0091 'International Tables Vol C Tables 4.2.6.8 and 6.1.1.4'
H H 0.0000 0.0000 'International Tables Vol C Tables 4.2.6.8 and 6.1.1.4'
N N 0.0311 0.0180 'International Tables Vol C Tables 4.2.6.8 and 6.1.1.4'
O O 0.0492 0.0322 'International Tables Vol C Tables 4.2.6.8 and 6.1.1.4'
P P 0.2955 0.4335 'International Tables Vol C Tables 4.2.6.8 and 6.1.1.4'
Cu Cu -1.9646 0.5888 'International Tables Vol C Tables 4.2.6.8 and 6.1.1.4'

loop_
_geom_angle_atom_site_label_1
_geom_angle_atom_site_label_2
_geom_angle_atom_site_label_3
_geom_angle
_geom_angle_site_symmetry_1
_geom_angle_site_symmetry_3
_geom_angle_publ_flag
N1 Cu1 O1 81.76(6) . . ?
N1 Cu1 P1 132.24(5) . . ?
O1 Cu1 P1 118.81(4) . . ?
N1 Cu1 P2 123.28(5) . . ?
O1 Cu1 P2 111.53(4) . . ?
P1 Cu1 P2 90.626(19) . . ?
C20 P1 C14 103.43(9) . . ?
C20 P1 C8 104.06(9) . . ?
C14 P1 C8 101.78(8) . . ?
C20 P1 Cu1 120.06(7) . . ?
C14 P1 Cu1 121.18(7) . . ?
C8 P1 Cu1 103.56(6) . . ?
C26 P2 C32 104.44(8) . . ?
C26 P2 C9 105.23(9) . . ?
C32 P2 C9 102.26(8) . . ?
C26 P2 Cu1 118.41(6) . . ?
C32 P2 Cu1 120.56(6) . . ?
C9 P2 Cu1 103.75(6) . . ?
C1 O1 Cu1 113.38(12) . . ?
C6 N1 C2 118.88(17) . . ?
C6 N1 Cu1 129.77(14) . . ?
C2 N1 Cu1 111.33(12) . . ?
O2 C1 O1 127.1(2) . . ?
O2 C1 C2 116.9(2) . . ?
O1 C1 C2 115.91(16) . . ?
N1 C2 C3 122.44(19) . . ?
N1 C2 C1 115.85(17) . . ?
C3 C2 C1 121.67(19) . . ?
C2 C3 C4 118.8(2) . . ?
C2 C3 H3 120.6 . . ?
C4 C3 H3 120.6 . . ?
C5 C4 C3 118.9(2) . . ?
C5 C4 H4 120.5 . . ?
C3 C4 H4 120.5 . . ?
C4 C5 C6 120.3(2) . . ?
C4 C5 H5 119.9 . . ?
C6 C5 H5 119.9 . . ?
N1 C6 C5 120.6(2) . . ?
N1 C6 C7 117.08(18) . . ?
C5 C6 C7 122.30(19) . . ?
C6 C7 H7A 109.5 . . ?
C6 C7 H7B 109.5 . . ?
H7A C7 H7B 109.5 . . ?
C6 C7 H7C 109.5 . . ?
H7A C7 H7C 109.5 . . ?
H7B C7 H7C 109.5 . . ?
C13 C8 C9 119.03(17) . . ?
C13 C8 P1 121.68(14) . . ?
C9 C8 P1 119.26(14) . . ?
C10 C9 C8 119.22(17) . . ?
C10 C9 P2 122.11(15) . . ?
C8 C9 P2 118.61(14) . . ?
C11 C10 C9 121.22(18) . . ?
C11 C10 H10 119.4 . . ?
C9 C10 H10 119.4 . . ?
C10 C11 C12 119.53(19) . . ?
C10 C11 H11 120.2 . . ?
C12 C11 H11 120.2 . . ?
C13 C12 C11 120.24(19) . . ?
C13 C12 H12 119.9 . . ?
C11 C12 H12 119.9 . . ?
C12 C13 C8 120.74(19) . . ?
C12 C13 H13 119.6 . . ?
C8 C13 H13 119.6 . . ?
C15 C14 C19 119.05(19) . . ?
C15 C14 P1 116.67(15) . . ?
C19 C14 P1 124.26(15) . . ?
C16 C15 C14 120.4(2) . . ?
C16 C15 H15 119.8 . . ?
C14 C15 H15 119.8 . . ?
C17 C16 C15 120.2(2) . . ?
C17 C16 H16 119.9 . . ?
C15 C16 H16 119.9 . . ?
C16 C17 C18 120.0(2) . . ?
C16 C17 H17 120.0 . . ?
C18 C17 H17 120.0 . . ?
C17 C18 C19 120.4(2) . . ?
C17 C18 H18 119.8 . . ?
C19 C18 H18 119.8 . . ?
C18 C19 C14 120.0(2) . . ?
C18 C19 H19 120.0 . . ?
C14 C19 H19 120.0 . . ?
C25 C20 C21 118.31(19) . . ?
C25 C20 P1 124.00(15) . . ?
C21 C20 P1 117.69(16) . . ?
C22 C21 C20 120.8(2) . . ?
C22 C21 H21 119.6 . . ?
C20 C21 H21 119.6 . . ?
C23 C22 C21 120.3(2) . . ?
C23 C22 H22 119.9 . . ?
C21 C22 H22 119.9 . . ?
C22 C23 C24 119.6(2) . . ?
C22 C23 H23 120.2 . . ?
C24 C23 H23 120.2 . . ?
C23 C24 C25 120.6(2) . . ?
C23 C24 H24 119.7 . . ?
C25 C24 H24 119.7 . . ?
C20 C25 C24 120.4(2) . . ?
C20 C25 H25 119.8 . . ?
C24 C25 H25 119.8 . . ?
C31 C26 C27 118.63(19) . . ?
C31 C26 P2 116.36(15) . . ?
C27 C26 P2 124.95(15) . . ?
C28 C27 C26 120.1(2) . . ?
C28 C27 H27 119.9 . . ?
C26 C27 H27 119.9 . . ?
C29 C28 C27 120.4(2) . . ?
C29 C28 H28 119.8 . . ?
C27 C28 H28 119.8 . . ?
C28 C29 C30 120.0(2) . . ?
C28 C29 H29 120.0 . . ?
C30 C29 H29 120.0 . . ?
C29 C30 C31 120.2(2) . . ?
C29 C30 H30 119.9 . . ?
C31 C30 H30 119.9 . . ?
C30 C31 C26 120.7(2) . . ?
C30 C31 H31 119.7 . . ?
C26 C31 H31 119.7 . . ?
C37 C32 C33 119.21(18) . . ?
C37 C32 P2 116.24(15) . . ?
C33 C32 P2 124.51(15) . . ?
C34 C33 C32 120.07(19) . . ?
C34 C33 H33 120.0 . . ?
C32 C33 H33 120.0 . . ?
C35 C34 C33 120.1(2) . . ?
C35 C34 H34 120.0 . . ?
C33 C34 H34 120.0 . . ?
C36 C35 C34 119.9(2) . . ?
C36 C35 H35 120.0 . . ?
C34 C35 H35 120.0 . . ?
C35 C36 C37 120.3(2) . . ?
C35 C36 H36 119.9 . . ?
C37 C36 H36 119.9 . . ?
C36 C37 C32 120.4(2) . . ?
C36 C37 H37 119.8 . . ?
C32 C37 H37 119.8 . . ?

loop_
_geom_bond_atom_site_label_1
_geom_bond_atom_site_label_2
_geom_bond_distance
_geom_bond_site_symmetry_2
_geom_bond_publ_flag
Cu1 N1 2.0348(15) . ?
Cu1 O1 2.0541(13) . ?
Cu1 P1 2.2329(6) . ?
Cu1 P2 2.2480(5) . ?
P1 C20 1.8256(19) . ?
P1 C14 1.8301(19) . ?
P1 C8 1.8409(18) . ?
P2 C26 1.8241(19) . ?
P2 C32 1.8288(19) . ?
P2 C9 1.8358(19) . ?
O1 C1 1.266(3) . ?
O2 C1 1.232(2) . ?
N1 C6 1.347(2) . ?
N1 C2 1.353(2) . ?
C1 C2 1.526(3) . ?
C2 C3 1.374(3) . ?
C3 C4 1.382(3) . ?
C3 H3 0.9500 . ?
C4 C5 1.373(4) . ?
C4 H4 0.9500 . ?
C5 C6 1.389(3) . ?
C5 H5 0.9500 . ?
C6 C7 1.493(3) . ?
C7 H7A 0.9800 . ?
C7 H7B 0.9800 . ?
C7 H7C 0.9800 . ?
C8 C13 1.394(3) . ?
C8 C9 1.407(3) . ?
C9 C10 1.390(3) . ?
C10 C11 1.379(3) . ?
C10 H10 0.9500 . ?
C11 C12 1.386(3) . ?
C11 H11 0.9500 . ?
C12 C13 1.381(3) . ?
C12 H12 0.9500 . ?
C13 H13 0.9500 . ?
C14 C15 1.391(3) . ?
C14 C19 1.393(3) . ?
C15 C16 1.387(3) . ?
C15 H15 0.9500 . ?
C16 C17 1.376(3) . ?
C16 H16 0.9500 . ?
C17 C18 1.379(3) . ?
C17 H17 0.9500 . ?
C18 C19 1.388(3) . ?
C18 H18 0.9500 . ?
C19 H19 0.9500 . ?
C20 C25 1.383(3) . ?
C20 C21 1.387(3) . ?
C21 C22 1.385(3) . ?
C21 H21 0.9500 . ?
C22 C23 1.366(3) . ?
C22 H22 0.9500 . ?
C23 C24 1.370(3) . ?
C23 H23 0.9500 . ?
C24 C25 1.389(3) . ?
C24 H24 0.9500 . ?
C25 H25 0.9500 . ?
C26 C31 1.387(3) . ?
C26 C27 1.389(3) . ?
C27 C28 1.388(3) . ?
C27 H27 0.9500 . ?
C28 C29 1.369(4) . ?
C28 H28 0.9500 . ?
C29 C30 1.372(4) . ?
C29 H29 0.9500 . ?
C30 C31 1.380(3) . ?
C30 H30 0.9500 . ?
C31 H31 0.9500 . ?
C32 C37 1.388(3) . ?
C32 C33 1.391(3) . ?
C33 C34 1.391(3) . ?
C33 H33 0.9500 . ?
C34 C35 1.384(3) . ?
C34 H34 0.9500 . ?
C35 C36 1.377(3) . ?
C35 H35 0.9500 . ?
C36 C37 1.384(3) . ?
C36 H36 0.9500 . ?
C37 H37 0.9500 . ?
